data_4133115
loop_
_publ_author_name
'Antoni, Patrick W.'
'Hansmann, Max M.'

_publ_section_title
;
 Pyrylenes: A New Class of Tunable, Redox-Switchable, Photoexcitable
 Pyrylium-Carbene Hybrids with Three Stable Redox-States.
;
_journal_issue 44
_journal_name_full 'Journal of the American Chemical Society'
_journal_page_first 14823
_journal_page_last 14835
_journal_paper_doi 10.1021/jacs.8b08545
_journal_volume 140
_journal_year 2018
_chemical_formula_moiety '2(F6 Sb), C35 H55 N O, C2 H3 N'
_chemical_formula_sum 'C37 H58 F12 N2 O Sb2'
_chemical_formula_weight 1018.35
_space_group_crystal_system triclinic
_space_group_IT_number 2
_space_group_name_Hall '-P 1'
_space_group_name_H-M_alt 'P -1'
_atom_sites_solution_hydrogens geom
_atom_sites_solution_primary dual
_audit_creation_date 2018-04-25
_audit_creation_method
;
Olex2 1.2
(compiled 2018.04.18 svn.r3501 for OlexSys, GUI svn.r5488)
;
_cell_angle_alpha 84.7910(10)
_cell_angle_beta 89.5990(10)
_cell_angle_gamma 64.4210(10)
_cell_formula_units_Z 2
_cell_length_a 10.9104(4)
_cell_length_b 11.6900(4)
_cell_length_c 19.0142(7)
_cell_measurement_reflns_used 9599
_cell_measurement_temperature 102.64
_cell_measurement_theta_max 31.46
_cell_measurement_theta_min 2.30
_cell_volume 2177.00(14)
_computing_cell_refinement 'SAINT V8.38A (?, 2016)'
_computing_data_reduction 'SAINT V8.38A (?, 2016)'
_computing_molecular_graphics 'Olex2 (Dolomanov et al., 2009)'
_computing_publication_material 'Olex2 (Dolomanov et al., 2009)'
_computing_structure_refinement 'XL (Sheldrick, 2008)'
_computing_structure_solution 'XT (Sheldrick, 2015)'
_diffrn_ambient_temperature 102.64
_diffrn_measured_fraction_theta_full 1.000
_diffrn_measured_fraction_theta_max 0.997
_diffrn_measurement_device_type 'Bruker APEX-II CCD'
_diffrn_measurement_method '\f and \w scans'
_diffrn_radiation_type MoK\a
_diffrn_radiation_wavelength 0.71073
_diffrn_reflns_av_R_equivalents 0.0287
_diffrn_reflns_av_unetI/netI 0.0188
_diffrn_reflns_Laue_measured_fraction_full 1.000
_diffrn_reflns_Laue_measured_fraction_max 0.997
_diffrn_reflns_limit_h_max 16
_diffrn_reflns_limit_h_min -16
_diffrn_reflns_limit_k_max 17
_diffrn_reflns_limit_k_min -17
_diffrn_reflns_limit_l_max 27
_diffrn_reflns_limit_l_min -27
_diffrn_reflns_number 90132
_diffrn_reflns_point_group_measured_fraction_full 1.000
_diffrn_reflns_point_group_measured_fraction_max 0.997
_diffrn_reflns_theta_full 25.242
_diffrn_reflns_theta_max 31.506
_diffrn_reflns_theta_min 1.941
_diffrn_standards_number 0
_exptl_absorpt_coefficient_mu 1.322
_exptl_absorpt_correction_T_max 0.1887
_exptl_absorpt_correction_T_min 0.1449
_exptl_absorpt_correction_type multi-scan
_exptl_absorpt_process_details
'SADABS-2016/2 (Bruker,2016/2) was used for absorption correction. wR2(int) was 0.0895 before and 0.0424 after correction. The Ratio of minimum to maximum transmission is 0.7679. The \l/2 correction factor is Not present.'
_exptl_crystal_colour colourless
_exptl_crystal_colour_primary colourless
_exptl_crystal_density_diffrn 1.554
_exptl_crystal_description plate
_exptl_crystal_F_000 1024
_exptl_crystal_size_max 0.287
_exptl_crystal_size_mid 0.113
_exptl_crystal_size_min 0.031
_refine_diff_density_max 1.037
_refine_diff_density_min -0.904
_refine_diff_density_rms 0.066
_refine_ls_extinction_method none
_refine_ls_goodness_of_fit_ref 1.067
_refine_ls_hydrogen_treatment constr
_refine_ls_matrix_type full
_refine_ls_number_parameters 533
_refine_ls_number_reflns 14457
_refine_ls_number_restraints 36
_refine_ls_restrained_S_all 1.066
_refine_ls_R_factor_all 0.0284
_refine_ls_R_factor_gt 0.0243
_refine_ls_shift/su_max 0.002
_refine_ls_shift/su_mean 0.000
_refine_ls_structure_factor_coef Fsqd
_refine_ls_weighting_details 'w=1/[\s^2^(Fo^2^)+(0.0228P)^2^+1.3961P] where P=(Fo^2^+2Fc^2^)/3'
_refine_ls_weighting_scheme calc
_refine_ls_wR_factor_gt 0.0576
_refine_ls_wR_factor_ref 0.0593
_reflns_Friedel_coverage 0.000
_reflns_number_gt 13006
_reflns_number_total 14457
_reflns_threshold_expression 'I > 2\s(I)'
_cod_data_source_file ja8b08545_si_010.cif
_cod_data_source_block 4ctBu
_cod_database_code 4133115
_shelx_shelxl_version_number 2016/6
_shelx_space_group_comment
;
The symmetry employed for this shelxl refinement is uniquely defined
by the following loop, which should always be used as a source of
symmetry information in preference to the above space-group names.
They are only intended as comments.
;
_shelx_estimated_absorpt_t_max 0.960
_shelx_estimated_absorpt_t_min 0.703
_olex2_refinement_description
;
1. Fixed Uiso
 At 1.2 times of:
  All C(H) groups, All C(H,H) groups
 At 1.5 times of:
  All C(H,H,H) groups
2. Rigid body (RIGU) restrains
 C20, C22, C23, C25
 with sigma for 1-2 distances of 0.001 and sigma for 1-3 distances of 0.001
 C20, C21, C24, C26
 with sigma for 1-2 distances of 0.004 and sigma for 1-3 distances of 0.004
3. Others
 Sof(C22)=Sof(H22A)=Sof(H22B)=Sof(H22C)=Sof(C23)=Sof(H23A)=Sof(H23B)=Sof(H23C)=
 Sof(C25)=Sof(H25A)=Sof(H25B)=Sof(H25C)=1-FVAR(1)
 Sof(C21)=Sof(H21A)=Sof(H21B)=Sof(H21C)=Sof(C24)=Sof(H24A)=Sof(H24B)=Sof(H24C)=
 Sof(C26)=Sof(H26A)=Sof(H26B)=Sof(H26C)=FVAR(1)
4.a Ternary CH refined with riding coordinates:
 C33(H33), C36(H36)
4.b Secondary CH2 refined with riding coordinates:
 C3(H3A,H3B), C7(H7A,H7B), C9(H9A,H9B)
4.c Aromatic/amide H refined with riding coordinates:
 C12(H12), C18(H18), C29(H29), C30(H30), C31(H31)
4.d Idealised Me refined as rotating group:
 C5(H5A,H5B,H5C), C6(H6A,H6B,H6C), C8(H8A,H8B,H8C), C10(H10A,H10B,H10C),
 C15(H15A,H15B,H15C), C16(H16A,H16B,H16C), C17(H17A,H17B,H17C), C21(H21A,H21B,
 H21C), C22(H22A,H22B,H22C), C23(H23A,H23B,H23C), C24(H24A,H24B,H24C), C25(H25A,
 H25B,H25C), C26(H26A,H26B,H26C), C34(H34A,H34B,H34C), C35(H35A,H35B,H35C),
 C37(H37A,H37B,H37C), C38(H38A,H38B,H38C), C40(H40A,H40B,H40C)
;
_olex2_submission_special_instructions 'No special instructions were received'

loop_
_space_group_symop_operation_xyz
'x, y, z'
'-x, -y, -z'

loop_
_atom_site_label
_atom_site_type_symbol
_atom_site_fract_x
_atom_site_fract_y
_atom_site_fract_z
_atom_site_U_iso_or_equiv
_atom_site_adp_type
_atom_site_occupancy
_atom_site_site_symmetry_order
_atom_site_calc_flag
_atom_site_refinement_flags_posn
_atom_site_refinement_flags_adp
_atom_site_refinement_flags_occupancy
_atom_site_disorder_assembly
_atom_site_disorder_group
Sb1 Sb 0.16061(2) 0.71114(2) 0.35927(2) 0.03416(3) Uani 1 1 d . . . . .
F1 F 0.14875(17) 0.66516(15) 0.45519(7) 0.0582(4) Uani 1 1 d . . . . .
F2 F 0.0679(2) 0.88293(14) 0.37316(9) 0.0826(6) Uani 1 1 d . . . . .
F3 F 0.32736(18) 0.71270(17) 0.37956(8) 0.0666(4) Uani 1 1 d . . . . .
F4 F 0.17890(16) 0.75105(12) 0.26335(6) 0.0502(3) Uani 1 1 d . . . . .
F5 F 0.25279(13) 0.53692(11) 0.34552(6) 0.0413(3) Uani 1 1 d . . . . .
F6 F -0.00242(14) 0.70448(14) 0.33905(9) 0.0598(4) Uani 1 1 d . . . . .
Sb2 Sb 0.78274(2) 0.42340(2) 0.15567(2) 0.01820(3) Uani 1 1 d . . . . .
F7 F 0.64018(10) 0.49740(9) 0.21703(5) 0.0291(2) Uani 1 1 d . . . . .
F8 F 0.91141(10) 0.37954(10) 0.23021(6) 0.0325(2) Uani 1 1 d . . . . .
F9 F 0.78731(10) 0.58143(9) 0.13556(6) 0.0348(2) Uani 1 1 d . . . . .
F10 F 0.65639(10) 0.46394(11) 0.08026(5) 0.0340(2) Uani 1 1 d . . . . .
F11 F 0.77410(11) 0.26732(9) 0.17535(6) 0.0308(2) Uani 1 1 d . . . . .
F12 F 0.92452(10) 0.35430(10) 0.09340(6) 0.0329(2) Uani 1 1 d . . . . .
O1 O 0.37102(11) 0.26507(10) 0.39851(5) 0.0221(2) Uani 1 1 d . . . . .
N1 N 0.35268(11) 0.21965(10) 0.13548(6) 0.01378(19) Uani 1 1 d . . . . .
C1 C 0.31985(12) 0.30627(12) 0.17880(7) 0.0137(2) Uani 1 1 d . . . . .
C2 C 0.25499(13) 0.44193(12) 0.14344(7) 0.0143(2) Uani 1 1 d . . . . .
C3 C 0.22669(14) 0.41768(13) 0.06828(7) 0.0179(2) Uani 1 1 d . . . . .
H3A H 0.130795 0.432184 0.062603 0.021 Uiso 1 1 calc R . . . .
H3B H 0.243419 0.476350 0.032852 0.021 Uiso 1 1 calc R . . . .
C4 C 0.32226(14) 0.27924(13) 0.05782(7) 0.0168(2) Uani 1 1 d . . . . .
C5 C 0.25433(17) 0.21683(15) 0.01600(8) 0.0254(3) Uani 1 1 d . . . . .
H5A H 0.313409 0.125330 0.017252 0.038 Uiso 1 1 calc GR . . . .
H5B H 0.238237 0.255008 -0.033096 0.038 Uiso 1 1 calc GR . . . .
H5C H 0.167390 0.229777 0.036779 0.038 Uiso 1 1 calc GR . . . .
C6 C 0.45567(16) 0.26310(16) 0.02490(8) 0.0250(3) Uani 1 1 d . . . . .
H6A H 0.502114 0.298096 0.054274 0.037 Uiso 1 1 calc GR . . . .
H6B H 0.437116 0.308479 -0.022581 0.037 Uiso 1 1 calc GR . . . .
H6C H 0.513659 0.172350 0.021825 0.037 Uiso 1 1 calc GR . . . .
C7 C 0.12155(14) 0.51959(13) 0.18044(8) 0.0203(3) Uani 1 1 d . . . . .
H7A H 0.065569 0.471633 0.182715 0.024 Uiso 1 1 calc R . . . .
H7B H 0.144590 0.526886 0.229588 0.024 Uiso 1 1 calc R . . . .
C8 C 0.03619(15) 0.65342(15) 0.14462(10) 0.0286(3) Uani 1 1 d . . . . .
H8A H 0.026929 0.649209 0.093810 0.043 Uiso 1 1 calc GR . . . .
H8B H 0.081005 0.708290 0.152268 0.043 Uiso 1 1 calc GR . . . .
H8C H -0.054083 0.688561 0.164823 0.043 Uiso 1 1 calc GR . . . .
C9 C 0.36120(13) 0.49716(13) 0.15031(7) 0.0172(2) Uani 1 1 d . . . . .
H9A H 0.354891 0.527494 0.197741 0.021 Uiso 1 1 calc R . . . .
H9B H 0.453365 0.427286 0.147303 0.021 Uiso 1 1 calc R . . . .
C10 C 0.34520(16) 0.60625(15) 0.09505(10) 0.0272(3) Uani 1 1 d . . . . .
H10A H 0.369065 0.573601 0.048754 0.041 Uiso 1 1 calc GR . . . .
H10B H 0.405535 0.643930 0.108019 0.041 Uiso 1 1 calc GR . . . .
H10C H 0.250734 0.671306 0.092888 0.041 Uiso 1 1 calc GR . . . .
C11 C 0.34279(13) 0.28111(12) 0.25668(7) 0.0155(2) Uani 1 1 d . . . . .
C12 C 0.46289(14) 0.27293(13) 0.28759(7) 0.0177(2) Uani 1 1 d . . . . .
H12 H 0.534746 0.272823 0.259043 0.021 Uiso 1 1 calc R . . . .
C13 C 0.47475(15) 0.26506(14) 0.35995(8) 0.0207(3) Uani 1 1 d . . . . .
C14 C 0.59047(17) 0.25982(16) 0.40510(8) 0.0264(3) Uani 1 1 d . . . . .
C15 C 0.7032(2) 0.2664(2) 0.35950(10) 0.0376(4) Uani 1 1 d . . . . .
H15A H 0.741563 0.191659 0.332668 0.056 Uiso 1 1 calc GR . . . .
H15B H 0.774795 0.267626 0.389849 0.056 Uiso 1 1 calc GR . . . .
H15C H 0.665844 0.344001 0.326693 0.056 Uiso 1 1 calc GR . . . .
C16 C 0.5346(2) 0.3741(2) 0.44958(12) 0.0460(5) Uani 1 1 d . . . . .
H16A H 0.499508 0.453536 0.418170 0.069 Uiso 1 1 calc GR . . . .
H16B H 0.607612 0.370868 0.480597 0.069 Uiso 1 1 calc GR . . . .
H16C H 0.461039 0.370818 0.478291 0.069 Uiso 1 1 calc GR . . . .
C17 C 0.6463(2) 0.1350(2) 0.45406(11) 0.0438(5) Uani 1 1 d . . . . .
H17A H 0.720157 0.131423 0.484595 0.066 Uiso 1 1 calc GR . . . .
H17B H 0.681053 0.062468 0.425531 0.066 Uiso 1 1 calc GR . . . .
H17C H 0.573437 0.131582 0.483283 0.066 Uiso 1 1 calc GR . . . .
C18 C 0.23777(14) 0.28170(13) 0.29890(8) 0.0194(3) Uani 1 1 d . . . . .
H18 H 0.156043 0.287342 0.278278 0.023 Uiso 1 1 calc R . . . .
C19 C 0.25481(15) 0.27392(14) 0.37129(8) 0.0217(3) Uani 1 1 d . . . . .
C20 C 0.15017(17) 0.27913(16) 0.42513(8) 0.0269(3) Uani 1 1 d . U . . .
C21 C 0.0195(3) 0.4018(3) 0.40590(19) 0.0410(7) Uani 0.814(7) 1 d . U P A 1
H21A H 0.039249 0.475904 0.406521 0.061 Uiso 0.814(7) 1 calc GR . P A 1
H21B H -0.049678 0.407554 0.440359 0.061 Uiso 0.814(7) 1 calc GR . P A 1
H21C H -0.014310 0.400011 0.358591 0.061 Uiso 0.814(7) 1 calc GR . P A 1
C22 C 0.0166(14) 0.350(2) 0.3948(8) 0.047(3) Uani 0.186(7) 1 d . U P A 2
H22A H 0.007494 0.433024 0.373159 0.071 Uiso 0.186(7) 1 calc GR . P A 2
H22B H -0.050009 0.363402 0.431684 0.071 Uiso 0.186(7) 1 calc GR . P A 2
H22C H 0.000396 0.303284 0.358587 0.071 Uiso 0.186(7) 1 calc GR . P A 2
C23 C 0.1967(19) 0.1458(12) 0.4568(10) 0.065(5) Uani 0.186(7) 1 d . U P A 2
H23A H 0.202387 0.091035 0.419704 0.098 Uiso 0.186(7) 1 calc GR . P A 2
H23B H 0.131988 0.141732 0.491818 0.098 Uiso 0.186(7) 1 calc GR . P A 2
H23C H 0.286558 0.116705 0.479957 0.098 Uiso 0.186(7) 1 calc GR . P A 2
C24 C 0.1168(4) 0.1635(3) 0.42046(17) 0.0435(8) Uani 0.814(7) 1 d . U P A 1
H24A H 0.068977 0.173116 0.375303 0.065 Uiso 0.814(7) 1 calc GR . P A 1
H24B H 0.058993 0.159638 0.459413 0.065 Uiso 0.814(7) 1 calc GR . P A 1
H24C H 0.201461 0.084725 0.423730 0.065 Uiso 0.814(7) 1 calc GR . P A 1
C25 C 0.1676(17) 0.361(2) 0.4851(7) 0.053(4) Uani 0.186(7) 1 d . U P A 2
H25A H 0.251378 0.308660 0.513368 0.079 Uiso 0.186(7) 1 calc GR . P A 2
H25B H 0.089593 0.385121 0.515866 0.079 Uiso 0.186(7) 1 calc GR . P A 2
H25C H 0.172401 0.437239 0.462673 0.079 Uiso 0.186(7) 1 calc GR . P A 2
C26 C 0.2002(3) 0.2763(4) 0.49945(13) 0.0483(9) Uani 0.814(7) 1 d . U P A 1
H26A H 0.282271 0.196926 0.511183 0.072 Uiso 0.814(7) 1 calc GR . P A 1
H26B H 0.129430 0.280912 0.532665 0.072 Uiso 0.814(7) 1 calc GR . P A 1
H26C H 0.221194 0.349120 0.502729 0.072 Uiso 0.814(7) 1 calc GR . P A 1
C27 C 0.41239(13) 0.08070(12) 0.15324(7) 0.0150(2) Uani 1 1 d . . . . .
C28 C 0.55466(13) 0.00916(13) 0.15659(7) 0.0168(2) Uani 1 1 d . . . . .
C29 C 0.60401(14) -0.12363(13) 0.16333(8) 0.0213(3) Uani 1 1 d . . . . .
H29 H 0.699409 -0.174819 0.164104 0.026 Uiso 1 1 calc R . . . .
C30 C 0.51774(15) -0.18236(13) 0.16891(9) 0.0222(3) Uani 1 1 d . . . . .
H30 H 0.553981 -0.272669 0.172283 0.027 Uiso 1 1 calc R . . . .
C31 C 0.37881(14) -0.10969(13) 0.16959(9) 0.0215(3) Uani 1 1 d . . . . .
H31 H 0.320611 -0.150893 0.176025 0.026 Uiso 1 1 calc R . . . .
C32 C 0.32245(13) 0.02324(13) 0.16098(8) 0.0181(2) Uani 1 1 d . . . . .
C33 C 0.16883(14) 0.09373(14) 0.16452(9) 0.0239(3) Uani 1 1 d . . . . .
H33 H 0.141021 0.187277 0.154726 0.029 Uiso 1 1 calc R . . . .
C34 C 0.12680(18) 0.06705(16) 0.23928(11) 0.0343(4) Uani 1 1 d . . . . .
H34A H 0.137686 -0.020982 0.246070 0.051 Uiso 1 1 calc GR . . . .
H34B H 0.031493 0.125651 0.245196 0.051 Uiso 1 1 calc GR . . . .
H34C H 0.184412 0.079480 0.274241 0.051 Uiso 1 1 calc GR . . . .
C35 C 0.09577(17) 0.05233(16) 0.11023(12) 0.0353(4) Uani 1 1 d . . . . .
H35A H 0.130685 0.059564 0.063227 0.053 Uiso 1 1 calc GR . . . .
H35B H -0.002133 0.107353 0.109574 0.053 Uiso 1 1 calc GR . . . .
H35C H 0.112272 -0.036290 0.123341 0.053 Uiso 1 1 calc GR . . . .
C36 C 0.65914(14) 0.06254(13) 0.15852(8) 0.0197(3) Uani 1 1 d . . . . .
H36 H 0.610326 0.157688 0.154225 0.024 Uiso 1 1 calc R . . . .
C37 C 0.73926(16) 0.01683(15) 0.22987(9) 0.0265(3) Uani 1 1 d . . . . .
H37A H 0.675596 0.038153 0.268485 0.040 Uiso 1 1 calc GR . . . .
H37B H 0.799251 0.058922 0.233563 0.040 Uiso 1 1 calc GR . . . .
H37C H 0.793922 -0.075662 0.232955 0.040 Uiso 1 1 calc GR . . . .
C38 C 0.75990(15) 0.02186(16) 0.09851(10) 0.0269(3) Uani 1 1 d . . . . .
H38A H 0.816770 -0.070240 0.105652 0.040 Uiso 1 1 calc GR . . . .
H38B H 0.817688 0.066848 0.098561 0.040 Uiso 1 1 calc GR . . . .
H38C H 0.709449 0.043060 0.053087 0.040 Uiso 1 1 calc GR . . . .
N2 N 0.4741(2) 0.98632(18) 0.35713(10) 0.0444(4) Uani 1 1 d . . . . .
C39 C 0.5267(2) 0.8793(2) 0.35266(10) 0.0376(4) Uani 1 1 d . . . . .
C40 C 0.5962(3) 0.7416(2) 0.34720(12) 0.0505(6) Uani 1 1 d . . . . .
H40A H 0.543581 0.717433 0.315025 0.076 Uiso 1 1 calc GR . . . .
H40B H 0.604410 0.695840 0.394026 0.076 Uiso 1 1 calc GR . . . .
H40C H 0.687016 0.719631 0.328906 0.076 Uiso 1 1 calc GR . . . .

loop_
_atom_site_aniso_label
_atom_site_aniso_U_11
_atom_site_aniso_U_22
_atom_site_aniso_U_33
_atom_site_aniso_U_23
_atom_site_aniso_U_13
_atom_site_aniso_U_12
Sb1 0.05737(8) 0.02671(6) 0.02552(6) -0.00762(4) 0.01476(5) -0.02410(6)
F1 0.0865(11) 0.0691(9) 0.0293(6) -0.0050(6) 0.0214(6) -0.0435(8)
F2 0.1419(17) 0.0338(7) 0.0683(10) -0.0253(7) 0.0421(11) -0.0311(9)
F3 0.0917(12) 0.0971(12) 0.0506(8) -0.0181(8) 0.0126(8) -0.0759(11)
F4 0.0971(11) 0.0372(6) 0.0268(5) -0.0038(5) 0.0135(6) -0.0388(7)
F5 0.0531(7) 0.0267(5) 0.0411(6) -0.0035(4) 0.0005(5) -0.0143(5)
F6 0.0458(7) 0.0551(8) 0.0735(10) 0.0041(7) 0.0026(7) -0.0192(7)
Sb2 0.01343(4) 0.01412(4) 0.02527(5) 0.00208(3) 0.00042(3) -0.00506(3)
F7 0.0249(4) 0.0273(5) 0.0311(5) -0.0019(4) 0.0083(4) -0.0079(4)
F8 0.0268(5) 0.0328(5) 0.0385(6) 0.0034(4) -0.0112(4) -0.0147(4)
F9 0.0301(5) 0.0167(4) 0.0556(7) 0.0046(4) 0.0077(5) -0.0101(4)
F10 0.0227(4) 0.0476(6) 0.0269(5) 0.0068(4) -0.0039(4) -0.0127(4)
F11 0.0372(5) 0.0211(4) 0.0393(6) 0.0002(4) 0.0001(4) -0.0180(4)
F12 0.0219(4) 0.0277(5) 0.0402(6) -0.0005(4) 0.0107(4) -0.0032(4)
O1 0.0275(5) 0.0237(5) 0.0149(5) -0.0016(4) 0.0022(4) -0.0109(4)
N1 0.0139(4) 0.0129(5) 0.0154(5) -0.0010(4) 0.0014(4) -0.0067(4)
C1 0.0118(5) 0.0140(5) 0.0160(5) -0.0006(4) 0.0008(4) -0.0062(4)
C2 0.0143(5) 0.0114(5) 0.0168(6) -0.0002(4) -0.0004(4) -0.0055(4)
C3 0.0198(6) 0.0161(6) 0.0179(6) 0.0016(5) -0.0039(5) -0.0085(5)
C4 0.0210(6) 0.0172(6) 0.0135(6) -0.0001(4) -0.0010(4) -0.0096(5)
C5 0.0359(8) 0.0240(7) 0.0199(7) -0.0024(5) -0.0063(6) -0.0163(6)
C6 0.0252(7) 0.0283(7) 0.0197(7) 0.0004(5) 0.0049(5) -0.0105(6)
C7 0.0151(6) 0.0158(6) 0.0274(7) -0.0013(5) 0.0027(5) -0.0045(5)
C8 0.0170(6) 0.0175(6) 0.0448(10) 0.0019(6) 0.0032(6) -0.0025(5)
C9 0.0163(5) 0.0162(6) 0.0213(6) -0.0013(5) -0.0006(5) -0.0092(5)
C10 0.0229(7) 0.0219(7) 0.0389(9) 0.0070(6) -0.0032(6) -0.0135(6)
C11 0.0177(5) 0.0117(5) 0.0156(6) -0.0011(4) 0.0011(4) -0.0050(4)
C12 0.0199(6) 0.0174(6) 0.0159(6) -0.0016(5) 0.0002(5) -0.0082(5)
C13 0.0246(7) 0.0191(6) 0.0181(6) -0.0011(5) 0.0004(5) -0.0093(5)
C14 0.0322(8) 0.0318(8) 0.0185(7) -0.0007(6) -0.0053(6) -0.0171(7)
C15 0.0393(9) 0.0603(12) 0.0249(8) -0.0027(8) -0.0054(7) -0.0328(9)
C16 0.0520(12) 0.0535(13) 0.0385(11) -0.0208(9) -0.0051(9) -0.0252(10)
C17 0.0463(11) 0.0505(12) 0.0377(10) 0.0170(9) -0.0191(9) -0.0276(10)
C18 0.0194(6) 0.0178(6) 0.0193(6) -0.0005(5) 0.0023(5) -0.0068(5)
C19 0.0239(6) 0.0194(6) 0.0194(6) -0.0006(5) 0.0039(5) -0.0074(5)
C20 0.0287(7) 0.0301(8) 0.0190(7) 0.0000(6) 0.0077(6) -0.0105(6)
C21 0.0355(12) 0.0328(13) 0.0403(16) 0.0053(12) 0.0201(10) -0.0032(11)
C22 0.030(3) 0.072(8) 0.030(5) 0.006(6) 0.007(3) -0.014(4)
C23 0.063(8) 0.035(3) 0.078(10) 0.014(4) 0.043(7) -0.007(3)
C24 0.0556(19) 0.0365(13) 0.0467(16) -0.0074(11) 0.0299(14) -0.0274(13)
C25 0.062(8) 0.090(9) 0.026(5) -0.028(6) 0.028(4) -0.047(7)
C26 0.0442(14) 0.085(3) 0.0200(10) -0.0071(13) 0.0104(9) -0.0313(16)
C27 0.0161(5) 0.0107(5) 0.0181(6) -0.0024(4) 0.0012(4) -0.0055(4)
C28 0.0151(5) 0.0152(6) 0.0203(6) -0.0037(5) 0.0011(4) -0.0064(5)
C29 0.0158(6) 0.0151(6) 0.0312(7) -0.0048(5) 0.0009(5) -0.0046(5)
C30 0.0199(6) 0.0129(6) 0.0324(8) -0.0036(5) 0.0016(5) -0.0054(5)
C31 0.0182(6) 0.0145(6) 0.0331(8) -0.0025(5) 0.0023(5) -0.0082(5)
C32 0.0147(5) 0.0143(6) 0.0256(7) -0.0016(5) 0.0024(5) -0.0067(5)
C33 0.0147(6) 0.0152(6) 0.0413(9) -0.0009(6) 0.0038(6) -0.0064(5)
C34 0.0265(8) 0.0192(7) 0.0539(11) 0.0009(7) 0.0180(7) -0.0079(6)
C35 0.0200(7) 0.0229(7) 0.0655(13) -0.0025(8) -0.0065(7) -0.0119(6)
C36 0.0147(5) 0.0165(6) 0.0287(7) -0.0047(5) 0.0004(5) -0.0071(5)
C37 0.0232(7) 0.0201(7) 0.0355(8) -0.0010(6) -0.0073(6) -0.0090(6)
C38 0.0187(6) 0.0269(7) 0.0391(9) -0.0103(6) 0.0079(6) -0.0123(6)
N2 0.0490(10) 0.0382(9) 0.0434(10) 0.0003(7) -0.0011(8) -0.0171(8)
C39 0.0454(10) 0.0398(10) 0.0277(9) 0.0029(7) -0.0023(7) -0.0195(9)
C40 0.0754(16) 0.0350(10) 0.0368(11) 0.0033(8) -0.0043(10) -0.0210(11)

loop_
_atom_type_symbol
_atom_type_description
_atom_type_scat_dispersion_real
_atom_type_scat_dispersion_imag
_atom_type_scat_source
C C 0.0033 0.0016 'International Tables Vol C Tables 4.2.6.8 and 6.1.1.4'
H H 0.0000 0.0000 'International Tables Vol C Tables 4.2.6.8 and 6.1.1.4'
F F 0.0171 0.0103 'International Tables Vol C Tables 4.2.6.8 and 6.1.1.4'
N N 0.0061 0.0033 'International Tables Vol C Tables 4.2.6.8 and 6.1.1.4'
O O 0.0106 0.0060 'International Tables Vol C Tables 4.2.6.8 and 6.1.1.4'
Sb Sb -0.5866 1.5461 'International Tables Vol C Tables 4.2.6.8 and 6.1.1.4'

loop_
_geom_angle_atom_site_label_1
_geom_angle_atom_site_label_2
_geom_angle_atom_site_label_3
_geom_angle
F1 Sb1 F5 89.08(6)
F2 Sb1 F1 90.62(7)
F2 Sb1 F3 91.02(9)
F2 Sb1 F4 91.41(6)
F2 Sb1 F5 179.35(8)
F3 Sb1 F1 89.31(7)
F3 Sb1 F4 89.56(7)
F3 Sb1 F5 89.55(7)
F4 Sb1 F1 177.70(7)
F4 Sb1 F5 88.90(5)
F6 Sb1 F1 90.47(7)
F6 Sb1 F2 90.64(9)
F6 Sb1 F3 178.33(7)
F6 Sb1 F4 90.60(7)
F6 Sb1 F5 88.79(6)
F8 Sb2 F7 90.85(5)
F8 Sb2 F10 178.74(5)
F9 Sb2 F7 89.63(5)
F9 Sb2 F8 90.95(5)
F9 Sb2 F10 89.81(5)
F9 Sb2 F12 88.71(5)
F10 Sb2 F7 90.16(5)
F11 Sb2 F7 89.58(5)
F11 Sb2 F8 90.02(5)
F11 Sb2 F9 178.76(5)
F11 Sb2 F10 89.24(5)
F11 Sb2 F12 92.07(5)
F12 Sb2 F7 178.31(4)
F12 Sb2 F8 89.50(5)
F12 Sb2 F10 89.51(5)
C19 O1 C13 124.33(12)
C1 N1 C4 111.32(10)
C1 N1 C27 127.30(11)
C27 N1 C4 121.37(10)
N1 C1 C2 114.23(11)
N1 C1 C11 124.99(11)
C11 C1 C2 120.78(11)
C1 C2 C3 100.45(10)
C1 C2 C7 109.14(11)
C1 C2 C9 106.78(10)
C3 C2 C7 111.61(11)
C3 C2 C9 115.98(11)
C7 C2 C9 111.95(11)
C2 C3 H3A 110.2
C2 C3 H3B 110.2
H3A C3 H3B 108.5
C4 C3 C2 107.63(10)
C4 C3 H3A 110.2
C4 C3 H3B 110.2
C3 C4 N1 100.70(10)
C5 C4 N1 111.27(11)
C5 C4 C3 112.32(12)
C5 C4 C6 110.07(13)
C6 C4 N1 108.48(11)
C6 C4 C3 113.63(12)
C4 C5 H5A 109.5
C4 C5 H5B 109.5
C4 C5 H5C 109.5
H5A C5 H5B 109.5
H5A C5 H5C 109.5
H5B C5 H5C 109.5
C4 C6 H6A 109.5
C4 C6 H6B 109.5
C4 C6 H6C 109.5
H6A C6 H6B 109.5
H6A C6 H6C 109.5
H6B C6 H6C 109.5
C2 C7 H7A 108.6
C2 C7 H7B 108.6
H7A C7 H7B 107.5
C8 C7 C2 114.85(12)
C8 C7 H7A 108.6
C8 C7 H7B 108.6
C7 C8 H8A 109.5
C7 C8 H8B 109.5
C7 C8 H8C 109.5
H8A C8 H8B 109.5
H8A C8 H8C 109.5
H8B C8 H8C 109.5
C2 C9 H9A 108.5
C2 C9 H9B 108.5
H9A C9 H9B 107.5
C10 C9 C2 115.30(11)
C10 C9 H9A 108.5
C10 C9 H9B 108.5
C9 C10 H10A 109.5
C9 C10 H10B 109.5
C9 C10 H10C 109.5
H10A C10 H10B 109.5
H10A C10 H10C 109.5
H10B C10 H10C 109.5
C12 C11 C1 119.85(12)
C18 C11 C1 119.41(12)
C18 C11 C12 120.25(13)
C11 C12 H12 120.6
C13 C12 C11 118.74(13)
C13 C12 H12 120.6
O1 C13 C12 118.85(13)
O1 C13 C14 112.45(13)
C12 C13 C14 128.68(14)
C13 C14 C15 111.01(13)
C13 C14 C16 108.14(14)
C13 C14 C17 108.62(14)
C15 C14 C16 109.41(16)
C15 C14 C17 109.91(16)
C17 C14 C16 109.72(16)
C14 C15 H15A 109.5
C14 C15 H15B 109.5
C14 C15 H15C 109.5
H15A C15 H15B 109.5
H15A C15 H15C 109.5
H15B C15 H15C 109.5
C14 C16 H16A 109.5
C14 C16 H16B 109.5
C14 C16 H16C 109.5
H16A C16 H16B 109.5
H16A C16 H16C 109.5
H16B C16 H16C 109.5
C14 C17 H17A 109.5
C14 C17 H17B 109.5
C14 C17 H17C 109.5
H17A C17 H17B 109.5
H17A C17 H17C 109.5
H17B C17 H17C 109.5
C11 C18 H18 120.7
C19 C18 C11 118.65(13)
C19 C18 H18 120.7
O1 C19 C18 119.17(13)
O1 C19 C20 114.69(13)
C18 C19 C20 126.11(14)
C19 C20 C21 108.02(16)
C19 C20 C24 109.14(15)
C19 C20 C25 105.0(5)
C21 C20 C24 108.2(2)
C22 C20 C19 110.2(6)
C22 C20 C23 121.5(11)
C22 C20 C25 106.5(10)
C23 C20 C19 105.0(5)
C23 C20 C25 107.6(10)
C26 C20 C19 111.83(16)
C26 C20 C21 110.5(2)
C26 C20 C24 109.1(2)
C20 C21 H21A 109.5
C20 C21 H21B 109.5
C20 C21 H21C 109.5
H21A C21 H21B 109.5
H21A C21 H21C 109.5
H21B C21 H21C 109.5
C20 C22 H22A 109.5
C20 C22 H22B 109.5
C20 C22 H22C 109.5
H22A C22 H22B 109.5
H22A C22 H22C 109.5
H22B C22 H22C 109.5
C20 C23 H23A 109.5
C20 C23 H23B 109.5
C20 C23 H23C 109.5
H23A C23 H23B 109.5
H23A C23 H23C 109.5
H23B C23 H23C 109.5
C20 C24 H24A 109.5
C20 C24 H24B 109.5
C20 C24 H24C 109.5
H24A C24 H24B 109.5
H24A C24 H24C 109.5
H24B C24 H24C 109.5
C20 C25 H25A 109.5
C20 C25 H25B 109.5
C20 C25 H25C 109.5
H25A C25 H25B 109.5
H25A C25 H25C 109.5
H25B C25 H25C 109.5
C20 C26 H26A 109.5
C20 C26 H26B 109.5
C20 C26 H26C 109.5
H26A C26 H26B 109.5
H26A C26 H26C 109.5
H26B C26 H26C 109.5
C28 C27 N1 119.99(11)
C28 C27 C32 122.35(12)
C32 C27 N1 117.47(11)
C27 C28 C36 126.01(12)
C29 C28 C27 116.85(12)
C29 C28 C36 117.01(12)
C28 C29 H29 119.1
C30 C29 C28 121.82(13)
C30 C29 H29 119.1
C29 C30 H30 120.0
C31 C30 C29 119.99(13)
C31 C30 H30 120.0
C30 C31 H31 119.4
C30 C31 C32 121.17(13)
C32 C31 H31 119.4
C27 C32 C33 125.49(12)
C31 C32 C27 117.66(12)
C31 C32 C33 116.78(12)
C32 C33 H33 108.9
C32 C33 C34 108.93(13)
C32 C33 C35 111.72(13)
C34 C33 H33 108.9
C34 C33 C35 109.39(14)
C35 C33 H33 108.9
C33 C34 H34A 109.5
C33 C34 H34B 109.5
C33 C34 H34C 109.5
H34A C34 H34B 109.5
H34A C34 H34C 109.5
H34B C34 H34C 109.5
C33 C35 H35A 109.5
C33 C35 H35B 109.5
C33 C35 H35C 109.5
H35A C35 H35B 109.5
H35A C35 H35C 109.5
H35B C35 H35C 109.5
C28 C36 H36 108.7
C28 C36 C37 109.25(12)
C28 C36 C38 112.69(12)
C37 C36 H36 108.7
C38 C36 H36 108.7
C38 C36 C37 108.86(12)
C36 C37 H37A 109.5
C36 C37 H37B 109.5
C36 C37 H37C 109.5
H37A C37 H37B 109.5
H37A C37 H37C 109.5
H37B C37 H37C 109.5
C36 C38 H38A 109.5
C36 C38 H38B 109.5
C36 C38 H38C 109.5
H38A C38 H38B 109.5
H38A C38 H38C 109.5
H38B C38 H38C 109.5
N2 C39 C40 179.2(2)
C39 C40 H40A 109.5
C39 C40 H40B 109.5
C39 C40 H40C 109.5
H40A C40 H40B 109.5
H40A C40 H40C 109.5
H40B C40 H40C 109.5

loop_
_geom_bond_atom_site_label_1
_geom_bond_atom_site_label_2
_geom_bond_distance
Sb1 F1 1.8738(12)
Sb1 F2 1.8612(14)
Sb1 F3 1.8704(15)
Sb1 F4 1.8720(11)
Sb1 F5 1.8847(11)
Sb1 F6 1.8580(15)
Sb2 F7 1.8774(9)
Sb2 F8 1.8753(10)
Sb2 F9 1.8741(9)
Sb2 F10 1.8764(10)
Sb2 F11 1.8714(9)
Sb2 F12 1.8752(10)
O1 C13 1.3441(18)
O1 C19 1.3313(19)
N1 C1 1.2908(17)
N1 C4 1.5479(17)
N1 C27 1.4719(16)
C1 C2 1.5205(18)
C1 C11 1.4848(18)
C2 C3 1.5405(19)
C2 C7 1.5488(19)
C2 C9 1.5621(18)
C3 H3A 0.9900
C3 H3B 0.9900
C3 C4 1.5311(19)
C4 C5 1.515(2)
C4 C6 1.522(2)
C5 H5A 0.9800
C5 H5B 0.9800
C5 H5C 0.9800
C6 H6A 0.9800
C6 H6B 0.9800
C6 H6C 0.9800
C7 H7A 0.9900
C7 H7B 0.9900
C7 C8 1.528(2)
C8 H8A 0.9800
C8 H8B 0.9800
C8 H8C 0.9800
C9 H9A 0.9900
C9 H9B 0.9900
C9 C10 1.526(2)
C10 H10A 0.9800
C10 H10B 0.9800
C10 H10C 0.9800
C11 C12 1.4014(19)
C11 C18 1.3923(19)
C12 H12 0.9500
C12 C13 1.3739(19)
C13 C14 1.508(2)
C14 C15 1.525(3)
C14 C16 1.539(3)
C14 C17 1.536(3)
C15 H15A 0.9800
C15 H15B 0.9800
C15 H15C 0.9800
C16 H16A 0.9800
C16 H16B 0.9800
C16 H16C 0.9800
C17 H17A 0.9800
C17 H17B 0.9800
C17 H17C 0.9800
C18 H18 0.9500
C18 C19 1.380(2)
C19 C20 1.513(2)
C20 C21 1.539(3)
C20 C22 1.423(14)
C20 C23 1.483(12)
C20 C24 1.554(3)
C20 C25 1.612(13)
C20 C26 1.511(3)
C21 H21A 0.9800
C21 H21B 0.9800
C21 H21C 0.9800
C22 H22A 0.9800
C22 H22B 0.9800
C22 H22C 0.9800
C23 H23A 0.9800
C23 H23B 0.9800
C23 H23C 0.9800
C24 H24A 0.9800
C24 H24B 0.9800
C24 H24C 0.9800
C25 H25A 0.9800
C25 H25B 0.9800
C25 H25C 0.9800
C26 H26A 0.9800
C26 H26B 0.9800
C26 H26C 0.9800
C27 C28 1.4084(18)
C27 C32 1.4090(18)
C28 C29 1.3997(19)
C28 C36 1.5196(19)
C29 H29 0.9500
C29 C30 1.383(2)
C30 H30 0.9500
C30 C31 1.3817(19)
C31 H31 0.9500
C31 C32 1.3963(19)
C32 C33 1.5194(19)
C33 H33 1.0000
C33 C34 1.537(2)
C33 C35 1.540(2)
C34 H34A 0.9800
C34 H34B 0.9800
C34 H34C 0.9800
C35 H35A 0.9800
C35 H35B 0.9800
C35 H35C 0.9800
C36 H36 1.0000
C36 C37 1.540(2)
C36 C38 1.538(2)
C37 H37A 0.9800
C37 H37B 0.9800
C37 H37C 0.9800
C38 H38A 0.9800
C38 H38B 0.9800
C38 H38C 0.9800
N2 C39 1.141(3)
C39 C40 1.466(3)
C40 H40A 0.9800
C40 H40B 0.9800
C40 H40C 0.9800
